data_7123250
loop_
_publ_author_name
'Liang, Liang'
'Luo, Dong'
'Zuo, Tao'
'Zhou, Xiao-Ping'
'Li, Dan'

_publ_section_title
;
 Control over synthesis of homovalent and mixed-valent cubic
 cobalt-imidazolate cages
;
_journal_name_full 'Chemical Communications'
_journal_paper_doi 10.1039/C9CC02083G
_journal_year 2019
_chemical_formula_moiety '[Co8 (C12 H11 F N3)12 Br4], (C5 H11 N O) 2.5(C2 H6 O) 17.5(H2O)'
_chemical_formula_sum 'C154 H193 Br4 Co8 F12 N37 O21'
_chemical_formula_weight 3917.52
_space_group_crystal_system cubic
_space_group_IT_number 218
_space_group_name_Hall 'P -4n 2 3'
_space_group_name_H-M_alt 'P -4 3 n'
_symmetry_space_group_name_Hall 'P -4n 2 3'
_symmetry_space_group_name_H-M 'P -4 3 n'
_atom_sites_solution_hydrogens mixed
_audit_creation_method SHELXL-2018/3
_audit_update_record
;
2019-03-12 deposited with the CCDC.    2019-04-02 downloaded from the CCDC.
;
_cell_angle_alpha 90
_cell_angle_beta 90
_cell_angle_gamma 90
_cell_formula_units_Z 2
_cell_length_a 21.0860(2)
_cell_length_b 21.0860(2)
_cell_length_c 21.0860(2)
_cell_measurement_reflns_used 5945
_cell_measurement_temperature 100(2)
_cell_measurement_theta_max 76.1700
_cell_measurement_theta_min 4.6900
_cell_volume 9375.24(15)
_computing_structure_refinement 'SHELXL-2018/3 (Sheldrick, 2018)'
_computing_structure_solution 'SHELXT 2014/4 (Sheldrick, 2014)'
_diffrn_ambient_temperature 100(2)
_diffrn_detector_area_resol_mean 10
_diffrn_measured_fraction_theta_full 0.997
_diffrn_measured_fraction_theta_max 0.973
_diffrn_measurement_device_type 'XtaLAB AFC12 (RINC): Kappa single'
_diffrn_measurement_method '\w scans'
_diffrn_radiation_type CuK\a
_diffrn_radiation_wavelength 1.54184
_diffrn_reflns_av_R_equivalents 0.0417
_diffrn_reflns_av_unetI/netI 0.0391
_diffrn_reflns_Laue_measured_fraction_full 0.997
_diffrn_reflns_Laue_measured_fraction_max 0.973
_diffrn_reflns_limit_h_max 11
_diffrn_reflns_limit_h_min -25
_diffrn_reflns_limit_k_max 24
_diffrn_reflns_limit_k_min -11
_diffrn_reflns_limit_l_max 19
_diffrn_reflns_limit_l_min -23
_diffrn_reflns_number 12346
_diffrn_reflns_point_group_measured_fraction_full 0.926
_diffrn_reflns_point_group_measured_fraction_max 0.894
_diffrn_reflns_theta_full 67.684
_diffrn_reflns_theta_max 77.854
_diffrn_reflns_theta_min 4.689
_diffrn_source 'Rotating-anode X-ray tube (dual wavelength)'
_exptl_absorpt_coefficient_mu 6.911
_exptl_absorpt_correction_T_max 1
_exptl_absorpt_correction_T_min 0.36002
_exptl_absorpt_correction_type multi-scan
_exptl_crystal_colour atrovirens
_exptl_crystal_density_diffrn 1.388
_exptl_crystal_description polyhedron
_exptl_crystal_F_000 3444
_exptl_crystal_size_max 0.20
_exptl_crystal_size_mid 0.18
_exptl_crystal_size_min 0.17
_refine_diff_density_max 0.457
_refine_diff_density_min -0.827
_refine_diff_density_rms 0.095
_refine_ls_abs_structure_details
;
 Flack x determined using 895 quotients [(I+)-(I-)]/[(I+)+(I-)]
 (Parsons, Flack and Wagner, Acta Cryst. B69 (2013) 249-259).
;
_refine_ls_abs_structure_Flack 0.040(7)
_refine_ls_extinction_method none
_refine_ls_goodness_of_fit_ref 1.148
_refine_ls_hydrogen_treatment constr
_refine_ls_matrix_type full
_refine_ls_number_parameters 155
_refine_ls_number_reflns 3008
_refine_ls_number_restraints 0
_refine_ls_restrained_S_all 1.148
_refine_ls_R_factor_all 0.0675
_refine_ls_R_factor_gt 0.0619
_refine_ls_shift/su_max 0.001
_refine_ls_shift/su_mean 0.000
_refine_ls_structure_factor_coef Fsqd
_refine_ls_weighting_details 'w=1/[\s^2^(Fo^2^)+(0.0945P)^2^+16.2313P] where P=(Fo^2^+2Fc^2^)/3'
_refine_ls_weighting_scheme calc
_refine_ls_wR_factor_gt 0.1828
_refine_ls_wR_factor_ref 0.1860
_reflns_Friedel_coverage 0.694
_reflns_Friedel_fraction_full 0.841
_reflns_Friedel_fraction_max 0.802
_reflns_number_gt 2577
_reflns_number_total 3008
_reflns_threshold_expression 'I > 2\s(I)'
_cod_data_source_file c9cc02083g2.cif
_cod_data_source_block 2
_cod_original_cell_volume 9375.2(3)
_cod_database_code 7123250
_shelx_shelxl_version_number 2018/3
_shelx_space_group_comment
;
The symmetry employed for this shelxl refinement is uniquely defined
by the following loop, which should always be used as a source of
symmetry information in preference to the above space-group names.
They are only intended as comments.
;

loop_
_space_group_symop_operation_xyz
'x, y, z'
'-x, -y, z'
'-x, y, -z'
'x, -y, -z'
'z, x, y'
'z, -x, -y'
'-z, -x, y'
'-z, x, -y'
'y, z, x'
'-y, z, -x'
'y, -z, -x'
'-y, -z, x'
'y+1/2, x+1/2, z+1/2'
'-y+1/2, -x+1/2, z+1/2'
'y+1/2, -x+1/2, -z+1/2'
'-y+1/2, x+1/2, -z+1/2'
'x+1/2, z+1/2, y+1/2'
'-x+1/2, z+1/2, -y+1/2'
'-x+1/2, -z+1/2, y+1/2'
'x+1/2, -z+1/2, -y+1/2'
'z+1/2, y+1/2, x+1/2'
'z+1/2, -y+1/2, -x+1/2'
'-z+1/2, y+1/2, -x+1/2'
'-z+1/2, -y+1/2, x+1/2'

loop_
_atom_site_label
_atom_site_type_symbol
_atom_site_fract_x
_atom_site_fract_y
_atom_site_fract_z
_atom_site_U_iso_or_equiv
_atom_site_adp_type
_atom_site_occupancy
_atom_site_site_symmetry_order
_atom_site_calc_flag
_atom_site_refinement_flags_posn
_atom_site_refinement_flags_adp
_atom_site_refinement_flags_occupancy
Br1 Br 0.29894(4) 0.70106(4) 0.70106(4) 0.0433(4) Uani 1 3 d S T P
Co02 Co 0.65090(5) 0.65090(5) 0.65090(5) 0.0218(4) Uani 1 3 d S T P
Co03 Co 0.36468(6) 0.63532(6) 0.63532(6) 0.0290(5) Uani 1 3 d S T P
N2 N 0.5581(3) 0.6424(3) 0.6630(3) 0.0300(12) Uani 1 1 d . . .
N1 N 0.4537(3) 0.6323(3) 0.6675(3) 0.0337(13) Uani 1 1 d . . .
F1 F 0.8527(3) 0.4260(3) 0.7787(4) 0.093(2) Uani 1 1 d . . .
C2 C 0.4761(3) 0.6244(4) 0.7278(3) 0.0337(14) Uani 1 1 d . . .
N3 N 0.6482(3) 0.6422(3) 0.7483(3) 0.0361(15) Uani 1 1 d . . .
C3 C 0.5399(3) 0.6311(3) 0.7247(3) 0.0311(14) Uani 1 1 d . . .
C1 C 0.5044(3) 0.6420(3) 0.6302(3) 0.0299(14) Uani 1 1 d . . .
H1 H 0.502001 0.648206 0.586628 0.036 Uiso 1 1 d R U .
C12 C 0.7138(4) 0.5246(4) 0.7887(4) 0.0410(17) Uani 1 1 d . . .
H12 H 0.669921 0.520367 0.788573 0.049 Uiso 1 1 d R U .
C5 C 0.5916(4) 0.6320(4) 0.7702(3) 0.0345(15) Uani 1 1 d . . .
H5 H 0.584806 0.625940 0.813330 0.041 Uiso 1 1 d R U .
C4 C 0.4341(4) 0.6124(5) 0.7832(4) 0.049(2) Uani 1 1 d . . .
H4A H 0.390783 0.610155 0.769248 0.073 Uiso 1 1 calc R U .
H4B H 0.445697 0.572936 0.802814 0.073 Uiso 1 1 calc R U .
H4C H 0.438560 0.646182 0.813372 0.073 Uiso 1 1 calc R U .
C7 C 0.7408(4) 0.5845(4) 0.7902(4) 0.0397(18) Uani 1 1 d . . .
C10 C 0.8153(4) 0.4779(4) 0.7819(6) 0.055(2) Uani 1 1 d . . .
C11 C 0.7518(4) 0.4714(4) 0.7869(4) 0.047(2) Uani 1 1 d . . .
H11 H 0.733522 0.431342 0.789299 0.057 Uiso 1 1 d R U .
C9 C 0.8430(5) 0.5349(4) 0.7832(6) 0.069(3) Uani 1 1 d . . .
H9 H 0.886852 0.538801 0.781480 0.083 Uiso 1 1 d R U .
C6 C 0.7019(4) 0.6436(4) 0.7924(5) 0.049(2) Uani 1 1 d . . .
H6A H 0.685520 0.649291 0.834985 0.059 Uiso 1 1 d R U .
H6B H 0.728540 0.679741 0.782525 0.059 Uiso 1 1 d R U .
C8 C 0.8061(4) 0.5878(5) 0.7874(6) 0.062(3) Uani 1 1 d . . .
H8 H 0.825442 0.627380 0.789997 0.074 Uiso 1 1 d R U .
O1 O 0.500000 0.500000 0.500000 0.052(6) Uani 1 12 d S T P
H1A H 0.528170 0.501340 0.472780 0.078 Uiso 0.1667 1 d R U P

loop_
_atom_site_aniso_label
_atom_site_aniso_U_11
_atom_site_aniso_U_22
_atom_site_aniso_U_33
_atom_site_aniso_U_23
_atom_site_aniso_U_13
_atom_site_aniso_U_12
Br1 0.0433(4) 0.0433(4) 0.0433(4) -0.0027(4) 0.0027(4) 0.0027(4)
Co02 0.0218(4) 0.0218(4) 0.0218(4) -0.0009(4) -0.0009(4) -0.0009(4)
Co03 0.0290(5) 0.0290(5) 0.0290(5) 0.0054(5) -0.0054(5) -0.0054(5)
N2 0.036(3) 0.027(3) 0.027(3) 0.003(2) 0.001(2) -0.003(2)
N1 0.035(3) 0.038(3) 0.028(3) 0.009(2) -0.006(2) 0.003(3)
F1 0.067(4) 0.062(4) 0.150(7) 0.017(4) 0.009(4) 0.033(3)
C2 0.030(3) 0.043(4) 0.029(3) 0.003(3) -0.003(3) -0.003(3)
N3 0.036(3) 0.031(3) 0.042(3) 0.005(3) -0.011(3) -0.004(3)
C3 0.033(3) 0.035(3) 0.026(3) 0.002(3) -0.003(3) -0.008(3)
C1 0.019(3) 0.037(3) 0.034(3) 0.004(3) -0.008(3) -0.003(3)
C12 0.042(4) 0.039(4) 0.042(4) 0.000(3) -0.007(3) -0.006(3)
C5 0.039(4) 0.035(4) 0.029(3) 0.008(3) -0.003(3) 0.001(3)
C4 0.035(4) 0.079(6) 0.033(4) 0.018(4) -0.002(3) 0.003(4)
C7 0.035(4) 0.031(4) 0.053(5) 0.004(3) -0.018(3) -0.005(3)
C10 0.043(5) 0.043(5) 0.080(7) 0.003(5) 0.011(5) 0.005(4)
C11 0.052(5) 0.038(4) 0.052(5) 0.013(4) 0.001(4) 0.011(4)
C9 0.050(5) 0.047(5) 0.109(9) 0.018(6) 0.000(6) -0.001(4)
C6 0.050(5) 0.033(4) 0.065(5) -0.002(4) -0.025(4) -0.002(3)
C8 0.026(4) 0.047(5) 0.113(9) 0.016(5) -0.005(5) -0.003(4)
O1 0.052(6) 0.052(6) 0.052(6) 0.000 0.000 0.000

loop_
_atom_type_symbol
_atom_type_description
_atom_type_scat_dispersion_real
_atom_type_scat_dispersion_imag
_atom_type_scat_source
C C 0.0181 0.0091 'International Tables Vol C Tables 4.2.6.8 and 6.1.1.4'
H H 0.0000 0.0000 'International Tables Vol C Tables 4.2.6.8 and 6.1.1.4'
N N 0.0311 0.0180 'International Tables Vol C Tables 4.2.6.8 and 6.1.1.4'
O O 0.0492 0.0322 'International Tables Vol C Tables 4.2.6.8 and 6.1.1.4'
Co Co -2.3653 3.6143 'International Tables Vol C Tables 4.2.6.8 and 6.1.1.4'
Br Br -0.6763 1.2805 'International Tables Vol C Tables 4.2.6.8 and 6.1.1.4'
F F 0.0727 0.0534 'International Tables Vol C Tables 4.2.6.8 and 6.1.1.4'

loop_
_geom_angle_atom_site_label_1
_geom_angle_atom_site_label_2
_geom_angle_atom_site_label_3
_geom_angle
_geom_angle_site_symmetry_1
_geom_angle_site_symmetry_3
N2 Co02 N2 92.8(2) 9 5
N2 Co02 N2 92.8(2) 9 .
N2 Co02 N2 92.8(2) 5 .
N2 Co02 N3 80.6(3) 9 9
N2 Co02 N3 172.8(2) 5 9
N2 Co02 N3 90.3(2) . 9
N2 Co02 N3 90.3(2) 9 5
N2 Co02 N3 80.6(3) 5 5
N2 Co02 N3 172.8(2) . 5
N3 Co02 N3 96.6(3) 9 5
N2 Co02 N3 172.8(2) 9 .
N2 Co02 N3 90.3(2) 5 .
N2 Co02 N3 80.6(3) . .
N3 Co02 N3 96.6(3) 9 .
N3 Co02 N3 96.6(3) 5 .
N1 Co03 N1 107.5(2) . 7_665
N1 Co03 N1 107.5(2) . 10_656
N1 Co03 N1 107.5(2) 7_665 10_656
N1 Co03 Br1 111.38(19) . .
N1 Co03 Br1 111.38(19) 7_665 .
N1 Co03 Br1 111.38(19) 10_656 .
C1 N2 C3 104.7(6) . .
C1 N2 Co02 141.0(5) . .
C3 N2 Co02 114.2(5) . .
C1 N1 C2 106.7(6) . .
C1 N1 Co03 123.0(4) . .
C2 N1 Co03 130.2(5) . .
C3 C2 N1 106.6(6) . .
C3 C2 C4 130.3(7) . .
N1 C2 C4 123.0(6) . .
C5 N3 C6 119.2(7) . .
C5 N3 Co02 113.3(5) . .
C6 N3 Co02 127.4(6) . .
C2 C3 N2 109.8(6) . .
C2 C3 C5 135.7(7) . .
N2 C3 C5 114.4(6) . .
N2 C1 N1 112.1(6) . .
N2 C1 H1 124.1 . .
N1 C1 H1 123.8 . .
C11 C12 C7 120.3(8) . .
C11 C12 H12 120.0 . .
C7 C12 H12 119.7 . .
N3 C5 C3 117.2(6) . .
N3 C5 H5 120.9 . .
C3 C5 H5 121.9 . .
C2 C4 H4A 109.5 . .
C2 C4 H4B 109.5 . .
H4A C4 H4B 109.5 . .
C2 C4 H4C 109.5 . .
H4A C4 H4C 109.5 . .
H4B C4 H4C 109.5 . .
C8 C7 C12 117.1(8) . .
C8 C7 C6 120.4(8) . .
C12 C7 C6 122.5(7) . .
C11 C10 F1 120.1(9) . .
C11 C10 C9 121.5(9) . .
F1 C10 C9 118.3(9) . .
C10 C11 C12 119.7(8) . .
C10 C11 H11 120.5 . .
C12 C11 H11 119.8 . .
C8 C9 C10 119.2(9) . .
C8 C9 H9 119.9 . .
C10 C9 H9 120.8 . .
N3 C6 C7 112.8(6) . .
N3 C6 H6A 108.3 . .
C7 C6 H6A 109.2 . .
N3 C6 H6B 109.1 . .
C7 C6 H6B 109.4 . .
H6A C6 H6B 107.9 . .
C9 C8 C7 122.0(9) . .
C9 C8 H8 119.2 . .
C7 C8 H8 118.8 . .
H1A O1 H1A 92.0 . 2_665
H1A O1 H1A 176.1 . 3_656
H1A O1 H1A 88.1 2_665 3_656
H1A O1 H1A 88.1 . 4_566
H1A O1 H1A 176.1 2_665 4_566
H1A O1 H1A 92.0 3_656 4_566
H1A O1 H1A 119.9 . 5
H1A O1 H1A 63.2 2_665 5
H1A O1 H1A 56.8 3_656 5
H1A O1 H1A 120.0 4_566 5
H1A O1 H1A 120.0 . 6_566
H1A O1 H1A 56.8 2_665 6_566
H1A O1 H1A 63.2 3_656 6_566
H1A O1 H1A 119.9 4_566 6_566
H1A O1 H1A 92.0 5 6_566
H1A O1 H1A 63.2 . 7_665
H1A O1 H1A 119.9 2_665 7_665
H1A O1 H1A 120.0 3_656 7_665
H1A O1 H1A 56.8 4_566 7_665
H1A O1 H1A 176.1 5 7_665
H1A O1 H1A 88.1 6_566 7_665
H1A O1 H1A 56.8 . 8_656
H1A O1 H1A 120.0 2_665 8_656
H1A O1 H1A 119.9 3_656 8_656
H1A O1 H1A 63.2 4_566 8_656
H1A O1 H1A 88.1 5 8_656
H1A O1 H1A 176.1 6_566 8_656
H1A O1 H1A 92.0 7_665 8_656
H1A O1 H1A 119.9 . 9
H1A O1 H1A 120.0 2_665 9
H1A O1 H1A 63.2 3_656 9
H1A O1 H1A 56.8 4_566 9
H1A O1 H1A 119.9 5 9
H1A O1 H1A 63.2 6_566 9
H1A O1 H1A 56.8 7_665 9
H1A O1 H1A 120.0 8_656 9
H1A O1 H1A 63.2 . 10_656
H1A O1 H1A 56.8 2_665 10_656
H1A O1 H1A 119.9 3_656 10_656
H1A O1 H1A 120.0 4_566 10_656
H1A O1 H1A 120.0 5 10_656
H1A O1 H1A 56.8 6_566 10_656
H1A O1 H1A 63.2 7_665 10_656
H1A O1 H1A 119.9 8_656 10_656
H1A O1 H1A 92.0 9 10_656
H1A O1 H1A 56.8 . 11_566
H1A O1 H1A 63.2 2_665 11_566
H1A O1 H1A 120.0 3_656 11_566
H1A O1 H1A 119.9 4_566 11_566
H1A O1 H1A 63.2 5 11_566
H1A O1 H1A 119.9 6_566 11_566
H1A O1 H1A 120.0 7_665 11_566
H1A O1 H1A 56.8 8_656 11_566
H1A O1 H1A 176.1 9 11_566
H1A O1 H1A 88.1 10_656 11_566
H1A O1 H1A 120.0 . 12_665
H1A O1 H1A 119.9 2_665 12_665
H1A O1 H1A 56.8 3_656 12_665
H1A O1 H1A 63.2 4_566 12_665
H1A O1 H1A 56.8 5 12_665
H1A O1 H1A 120.0 6_566 12_665
H1A O1 H1A 119.9 7_665 12_665
H1A O1 H1A 63.2 8_656 12_665
H1A O1 H1A 88.1 9 12_665
H1A O1 H1A 176.1 10_656 12_665
H1A O1 H1A 92.0 11_566 12_665

loop_
_geom_bond_atom_site_label_1
_geom_bond_atom_site_label_2
_geom_bond_distance
_geom_bond_site_symmetry_2
Br1 Co03 2.401(3) .
Co02 N2 1.982(6) 9
Co02 N2 1.982(6) 5
Co02 N2 1.982(6) .
Co02 N3 2.062(7) 9
Co02 N3 2.062(7) 5
Co02 N3 2.062(7) .
Co03 N1 1.997(6) .
Co03 N1 1.997(6) 7_665
Co03 N1 1.997(6) 10_656
N2 C1 1.325(9) .
N2 C3 1.378(8) .
N1 C1 1.343(9) .
N1 C2 1.366(9) .
F1 C10 1.351(10) .
C2 C3 1.354(9) .
C2 C4 1.489(10) .
N3 C5 1.296(10) .
N3 C6 1.467(10) .
C3 C5 1.452(10) .
C1 H1 0.9301 .
C12 C11 1.378(11) .
C12 C7 1.384(10) .
C12 H12 0.9299 .
C5 H5 0.9298 .
C4 H4A 0.9600 .
C4 H4B 0.9600 .
C4 H4C 0.9600 .
C7 C8 1.381(11) .
C7 C6 1.492(11) .
C10 C11 1.349(14) .
C10 C9 1.338(13) .
C11 H11 0.9300 .
C9 C8 1.362(14) .
C9 H9 0.9299 .
C6 H6A 0.9701 .
C6 H6B 0.9699 .
C8 H8 0.9300 .
O1 H1A 0.8265 .
O1 H1A 0.8265 2_665
O1 H1A 0.8265 3_656
O1 H1A 0.8265 4_566
O1 H1A 0.8265 5
O1 H1A 0.8265 6_566
O1 H1A 0.8265 7_665
O1 H1A 0.8265 8_656
O1 H1A 0.8265 9
O1 H1A 0.8265 10_656
O1 H1A 0.8265 11_566
O1 H1A 0.8265 12_665
